data_1527408
loop_
_publ_author_name
'Ghedira, M.'
'Vincent, H.'
'Marezio, M.'
'Launay, J.C.'

_publ_section_title
;
 Structural aspects of the metal-insulator transitions in V0.985 Al0.015
 O2
;
_journal_name_full 'Journal of Solid State Chemistry'
_journal_page_first 423
_journal_page_last 438
_journal_volume 22
_journal_year 1977
_chemical_formula_sum 'O2 V'
_chemical_name_systematic 'V O2'
_space_group_IT_number 2
_symmetry_space_group_name_Hall '-P 1'
_symmetry_space_group_name_H-M 'P -1'
_cell_angle_alpha 89.99
_cell_angle_beta 91.4
_cell_angle_gamma 89.83
_cell_formula_units_Z 4
_cell_length_a 9.06
_cell_length_b 5.7721
_cell_length_c 4.5203
_cell_volume 236.318
_citation_journal_id_ASTM JSSCBI
_cod_data_source_file Ghedira_JSSCBI_1977_1176.cif
_cod_data_source_block O2V1
_cod_original_cell_volume 236.3185
_cod_original_formula_sum 'O2 V1'
_cod_database_code 1527408

loop_
_symmetry_equiv_pos_as_xyz
x,y,z
-x,-y,-z

loop_
_atom_site_label
_atom_site_type_symbol
_atom_site_fract_x
_atom_site_fract_y
_atom_site_fract_z
_atom_site_occupancy
_atom_site_U_iso_or_equiv
O4 O-2 0.1463 0.7542 0.293 1 0.0
O3 O-2 0.0998 -0.0009 0.7978 1 0.0
V1 V+4 -0.0043 0.72111 -0.00699 1 0.0
V2 V+4 0.233 -0.00797 0.52695 1 0.0
O1 O-2 0.1494 0.2494 0.2979 1 0.0
O2 O-2 0.3965 0.0008 0.2103 1 0.0
